data_7017443
loop_
_publ_author_name
'Han, Li Juan'
'Fan, Li Yan'
'Meng, Miao'
'Wang, Xuefeng'
'Liu, Chun Y.'

_publ_section_title
;
 Supramolecular assemblies of dimolybdenum transoids built by
 Mo(2)-enhanced perfluorophenyl-perfluorophenyl synthons.
;
_journal_issue 48
_journal_name_full 'Dalton transactions (Cambridge, England : 2003)'
_journal_page_first 12832
_journal_page_last 12838
_journal_paper_doi 10.1039/c1dt11490e
_journal_volume 40
_journal_year 2011
_chemical_formula_moiety 'Mo2 C45 H32 N4 Cl2 F10 O8'
_chemical_formula_sum 'C45 H32 Cl2 F10 Mo2 N4 O8'
_chemical_formula_weight 1209.53
_chemical_name_common trans-Mo2(DAniF)2(OOCC6F5)2(CH2Cl2)
_chemical_name_systematic
;
?
;
_space_group_IT_number 15
_symmetry_cell_setting monoclinic
_symmetry_space_group_name_Hall '-C 2yc'
_symmetry_space_group_name_H-M 'C 1 2/c 1'
_atom_sites_solution_hydrogens geom
_atom_sites_solution_primary direct
_atom_sites_solution_secondary difmap
_audit_creation_method SHELXL-97
_cell_angle_alpha 90.00
_cell_angle_beta 106.3860(10)
_cell_angle_gamma 90.00
_cell_formula_units_Z 4
_cell_length_a 22.421(3)
_cell_length_b 12.2647(15)
_cell_length_c 17.654(2)
_cell_measurement_reflns_used 6641
_cell_measurement_temperature 293(2)
_cell_measurement_theta_max 27.95
_cell_measurement_theta_min 2.40
_cell_volume 4657.4(10)
_computing_cell_refinement SMART
_computing_data_collection SMART
_computing_data_reduction SAINT
_computing_molecular_graphics XP
_computing_publication_material CIFTAB
_computing_structure_refinement 'SHELXL-97 (Sheldrick, 1997)'
_computing_structure_solution 'SHELXS-97 (Sheldrick, 1990)'
_diffrn_ambient_temperature 293(2)
_diffrn_measured_fraction_theta_full 0.999
_diffrn_measured_fraction_theta_max 0.999
_diffrn_measurement_device_type 'BRUKER SMART 1000'
_diffrn_measurement_method \w-scan
_diffrn_radiation_monochromator graphite
_diffrn_radiation_source 'fine-focus sealed tube'
_diffrn_radiation_type MoK\a
_diffrn_radiation_wavelength 0.71073
_diffrn_reflns_av_R_equivalents 0.0209
_diffrn_reflns_av_sigmaI/netI 0.0246
_diffrn_reflns_limit_h_max 18
_diffrn_reflns_limit_h_min -27
_diffrn_reflns_limit_k_max 15
_diffrn_reflns_limit_k_min -12
_diffrn_reflns_limit_l_max 21
_diffrn_reflns_limit_l_min -20
_diffrn_reflns_number 12408
_diffrn_reflns_theta_full 25.99
_diffrn_reflns_theta_max 25.99
_diffrn_reflns_theta_min 1.91
_diffrn_standards_number 'non-area detector'
_exptl_absorpt_coefficient_mu 0.751
_exptl_absorpt_correction_T_max 0.860
_exptl_absorpt_correction_T_min 0.828
_exptl_absorpt_correction_type multi-scan
_exptl_absorpt_process_details SADABS
_exptl_crystal_colour yellow
_exptl_crystal_density_diffrn 1.725
_exptl_crystal_density_meas ?
_exptl_crystal_density_method 'not measured'
_exptl_crystal_description block
_exptl_crystal_F_000 2408
_exptl_crystal_size_max 0.25
_exptl_crystal_size_mid 0.20
_exptl_crystal_size_min 0.20
_refine_diff_density_max 0.585
_refine_diff_density_min -0.751
_refine_diff_density_rms 0.069
_refine_ls_extinction_method none
_refine_ls_goodness_of_fit_ref 1.055
_refine_ls_hydrogen_treatment mixed
_refine_ls_matrix_type full
_refine_ls_number_parameters 325
_refine_ls_number_reflns 4579
_refine_ls_number_restraints 4
_refine_ls_restrained_S_all 1.067
_refine_ls_R_factor_all 0.0348
_refine_ls_R_factor_gt 0.0289
_refine_ls_shift/su_max 0.003
_refine_ls_shift/su_mean 0.000
_refine_ls_structure_factor_coef Fsqd
_refine_ls_weighting_details 'calc w=1/[\s^2^(Fo^2^)+(0.0425P)^2^+5.8926P] where P=(Fo^2^+2Fc^2^)/3'
_refine_ls_weighting_scheme calc
_refine_ls_wR_factor_gt 0.0772
_refine_ls_wR_factor_ref 0.0810
_reflns_number_gt 3984
_reflns_number_total 4579
_reflns_threshold_expression >2sigma(I)
_cod_data_source_file c1dt11490e.txt
_cod_data_source_block Mo2C45H32N4Cl2F10O8
_cod_depositor_comments
;
The following automatic conversions were performed:

'_symmetry_cell_setting' value 'Monoclinic' changed to 'monoclinic'
according to /home/saulius/struct/CIF-dictionaries/cif_core.dic
dictionary named 'cif_core.dic' version 2.4.1 from 2010-06-29.

Automatic conversion script
Id: cif_fix_values 1715 2011-07-08 13:25:40Z adriana 

The following automatic conversions were performed:

'_exptl_crystal_density_meas' value 'not measured' was changed to '?'
- the value is perceived as not measured.

Automatic conversion script
Id: cif_fix_values 3008 2015-01-20 13:52:24Z robertas 
;
_cod_original_cell_volume 4657.3(10)
_cod_original_sg_symbol_H-M C2/c
_cod_database_code 7017443

loop_
_symmetry_equiv_pos_as_xyz
'x, y, z'
'-x, y, -z+1/2'
'x+1/2, y+1/2, z'
'-x+1/2, y+1/2, -z+1/2'
'-x, -y, -z'
'x, -y, z-1/2'
'-x+1/2, -y+1/2, -z'
'x+1/2, -y+1/2, z-1/2'

loop_
_atom_site_label
_atom_site_type_symbol
_atom_site_fract_x
_atom_site_fract_y
_atom_site_fract_z
_atom_site_U_iso_or_equiv
_atom_site_adp_type
_atom_site_occupancy
_atom_site_symmetry_multiplicity
_atom_site_calc_flag
_atom_site_refinement_flags
_atom_site_disorder_assembly
_atom_site_disorder_group
Mo1 Mo 0.742144(9) 0.716047(16) 0.550610(11) 0.03041(8) Uani 1 1 d . . .
N1 N 0.64367(10) 0.70784(16) 0.49785(12) 0.0351(4) Uani 1 1 d . . .
N2 N 0.83862(10) 0.71324(16) 0.61156(12) 0.0354(5) Uani 1 1 d . . .
O3 O 0.48628(11) 0.4971(2) 0.64680(15) 0.0706(7) Uani 1 1 d . . .
O4 O 0.92639(11) 0.5844(2) 0.92734(12) 0.0686(7) Uani 1 1 d . . .
O1 O 0.73669(8) 0.87333(14) 0.59883(10) 0.0368(4) Uani 1 1 d . . .
O2 O 0.75277(8) 0.94491(13) 0.48980(10) 0.0372(4) Uani 1 1 d . . .
F1 F 0.67607(9) 1.12808(15) 0.46599(10) 0.0643(5) Uani 1 1 d . . .
F2 F 0.66818(11) 1.32721(16) 0.52350(13) 0.0797(6) Uani 1 1 d . . .
F3 F 0.72879(12) 1.37493(15) 0.67542(14) 0.0840(7) Uani 1 1 d . . .
F4 F 0.79646(12) 1.21963(17) 0.77140(12) 0.0819(7) Uani 1 1 d . . .
F5 F 0.80379(9) 1.01810(15) 0.71525(10) 0.0613(5) Uani 1 1 d . . .
C10 C 0.62241(12) 0.7436(2) 0.42422(15) 0.0379(5) Uani 1 1 d . . .
H1A H 0.5803 0.7383 0.3978 0.045 Uiso 1 1 calc R . .
C7 C 0.74392(11) 0.9537(2) 0.55737(14) 0.0361(5) Uani 1 1 d . . .
C11 C 0.60092(12) 0.6589(2) 0.53443(14) 0.0363(5) Uani 1 1 d . . .
C12 C 0.62105(13) 0.5697(2) 0.58396(16) 0.0443(6) Uani 1 1 d . . .
H12A H 0.6615 0.5444 0.5926 0.053 Uiso 1 1 calc R . .
C13 C 0.58194(14) 0.5187(3) 0.62029(18) 0.0529(7) Uani 1 1 d . . .
H13A H 0.5962 0.4596 0.6534 0.063 Uiso 1 1 calc R . .
C14 C 0.52158(14) 0.5546(2) 0.60795(17) 0.0495(7) Uani 1 1 d . . .
C15 C 0.50057(13) 0.6435(3) 0.55941(17) 0.0489(7) Uani 1 1 d . . .
H15A H 0.4600 0.6683 0.5508 0.059 Uiso 1 1 calc R . .
C16 C 0.54098(12) 0.6954(2) 0.52363(16) 0.0422(6) Uani 1 1 d . . .
H16A H 0.5271 0.7559 0.4918 0.051 Uiso 1 1 calc R . .
C17 C 0.42598(18) 0.5356(4) 0.6407(3) 0.0841(12) Uani 1 1 d . . .
H17A H 0.4067 0.4894 0.6709 0.126 Uiso 1 1 calc R . .
H17B H 0.4018 0.5348 0.5863 0.126 Uiso 1 1 calc R . .
H17C H 0.4283 0.6087 0.6607 0.126 Uiso 1 1 calc R . .
C21 C 0.86204(12) 0.6790(2) 0.69180(14) 0.0364(5) Uani 1 1 d . . .
C22 C 0.84359(13) 0.5799(2) 0.71448(16) 0.0437(6) Uani 1 1 d . . .
H22A H 0.8167 0.5360 0.6770 0.052 Uiso 1 1 calc R . .
C23 C 0.86446(14) 0.5445(2) 0.79241(17) 0.0500(7) Uani 1 1 d . . .
H23A H 0.8518 0.4771 0.8066 0.060 Uiso 1 1 calc R . .
C24 C 0.90376(13) 0.6092(2) 0.84842(16) 0.0474(7) Uani 1 1 d . . .
C25 C 0.92146(16) 0.7098(3) 0.82674(18) 0.0568(8) Uani 1 1 d . . .
H25A H 0.9475 0.7544 0.8646 0.068 Uiso 1 1 calc R . .
C26 C 0.90062(15) 0.7448(3) 0.74897(17) 0.0507(7) Uani 1 1 d . . .
H26A H 0.9126 0.8128 0.7351 0.061 Uiso 1 1 calc R . .
C27 C 0.92117(17) 0.4741(3) 0.9497(2) 0.0726(11) Uani 1 1 d . . .
H27A H 0.9384 0.4669 1.0058 0.109 Uiso 1 1 calc R . .
H27B H 0.9434 0.4278 0.9233 0.109 Uiso 1 1 calc R . .
H27C H 0.8781 0.4533 0.9351 0.109 Uiso 1 1 calc R . .
C1 C 0.74074(12) 1.0659(2) 0.58861(15) 0.0379(5) Uani 1 1 d . . .
C2 C 0.70706(14) 1.1480(2) 0.54167(16) 0.0451(6) Uani 1 1 d . . .
C3 C 0.70249(15) 1.2508(2) 0.57013(19) 0.0527(7) Uani 1 1 d . . .
C4 C 0.73277(16) 1.2749(2) 0.6474(2) 0.0551(8) Uani 1 1 d . . .
C5 C 0.76671(16) 1.1962(3) 0.69578(18) 0.0530(7) Uani 1 1 d . . .
C6 C 0.77011(13) 1.0929(2) 0.66641(16) 0.0436(6) Uani 1 1 d . . .
Cl3 Cl 0.5342(6) 0.8763(9) 0.8262(7) 0.1672(16) Uiso 0.25 1 d PD A 1
C2S C 0.5000 0.9502(11) 0.7500 0.105(4) Uiso 0.50 2 d SPD . 1
Cl4 Cl 0.5585(5) 0.8516(9) 0.8140(7) 0.1672(16) Uiso 0.25 1 d PD A 1
Cl1 Cl 0.5626(4) 0.7973(8) 0.7555(6) 0.1672(16) Uiso 0.25 1 d PD . 2
C1S C 0.4915(8) 0.8238(16) 0.7836(11) 0.105(4) Uiso 0.25 1 d PD . 2
Cl2 Cl 0.5384(5) 0.9244(9) 0.8385(6) 0.1672(16) Uiso 0.25 1 d PD B 2

loop_
_atom_site_aniso_label
_atom_site_aniso_U_11
_atom_site_aniso_U_22
_atom_site_aniso_U_33
_atom_site_aniso_U_23
_atom_site_aniso_U_13
_atom_site_aniso_U_12
Mo1 0.03400(13) 0.03074(12) 0.02580(12) 0.00172(8) 0.00732(8) 0.00199(8)
N1 0.0357(11) 0.0363(11) 0.0326(11) 0.0029(8) 0.0086(9) 0.0003(9)
N2 0.0366(11) 0.0382(11) 0.0288(10) 0.0037(8) 0.0048(8) 0.0011(9)
O3 0.0688(15) 0.0790(16) 0.0744(16) 0.0233(13) 0.0371(13) -0.0052(13)
O4 0.0788(16) 0.0752(15) 0.0406(11) 0.0240(11) -0.0015(10) -0.0027(13)
O1 0.0455(10) 0.0342(9) 0.0318(9) -0.0004(7) 0.0127(7) 0.0024(8)
O2 0.0461(10) 0.0326(9) 0.0339(9) 0.0009(7) 0.0131(8) 0.0023(8)
F1 0.0822(13) 0.0555(10) 0.0455(9) 0.0032(8) 0.0020(9) 0.0161(9)
F2 0.1002(16) 0.0465(10) 0.0883(15) 0.0122(10) 0.0197(12) 0.0274(11)
F3 0.1160(18) 0.0414(10) 0.0958(16) -0.0244(10) 0.0319(14) 0.0050(11)
F4 0.1095(18) 0.0726(14) 0.0525(12) -0.0265(10) 0.0049(11) -0.0035(12)
F5 0.0749(12) 0.0543(10) 0.0445(9) 0.0017(8) 0.0002(8) 0.0080(9)
C10 0.0349(13) 0.0406(13) 0.0357(13) 0.0011(11) 0.0060(10) 0.0014(11)
C7 0.0360(13) 0.0371(13) 0.0352(13) -0.0002(10) 0.0098(10) 0.0043(10)
C11 0.0387(13) 0.0378(13) 0.0315(12) -0.0013(10) 0.0083(10) -0.0016(10)
C12 0.0425(14) 0.0443(15) 0.0454(15) 0.0094(12) 0.0112(12) 0.0040(12)
C13 0.0571(18) 0.0521(17) 0.0490(16) 0.0146(14) 0.0143(14) 0.0005(14)
C14 0.0550(17) 0.0540(17) 0.0431(15) 0.0031(13) 0.0194(13) -0.0085(14)
C15 0.0394(14) 0.0592(18) 0.0498(16) 0.0011(14) 0.0157(12) 0.0002(13)
C16 0.0413(14) 0.0452(14) 0.0387(14) 0.0060(11) 0.0089(11) 0.0012(11)
C17 0.076(3) 0.087(3) 0.108(3) 0.018(2) 0.056(2) -0.004(2)
C21 0.0363(13) 0.0395(13) 0.0312(12) 0.0043(10) 0.0059(10) 0.0037(10)
C22 0.0462(15) 0.0419(14) 0.0379(13) 0.0025(11) 0.0034(11) -0.0037(12)
C23 0.0545(17) 0.0462(16) 0.0467(16) 0.0147(13) 0.0097(13) -0.0002(13)
C24 0.0482(16) 0.0559(17) 0.0334(13) 0.0103(12) 0.0039(11) 0.0054(13)
C25 0.066(2) 0.0560(19) 0.0364(15) 0.0030(13) -0.0053(14) -0.0088(15)
C26 0.0630(19) 0.0431(15) 0.0387(15) 0.0071(12) 0.0026(13) -0.0095(14)
C27 0.064(2) 0.083(3) 0.062(2) 0.0376(19) 0.0033(17) -0.0013(19)
C1 0.0441(14) 0.0337(12) 0.0382(13) -0.0010(11) 0.0155(11) 0.0009(11)
C2 0.0527(16) 0.0416(14) 0.0408(14) -0.0007(12) 0.0132(12) 0.0039(12)
C3 0.0617(19) 0.0377(14) 0.0618(19) 0.0068(14) 0.0223(15) 0.0099(14)
C4 0.069(2) 0.0356(15) 0.065(2) -0.0107(14) 0.0271(16) 0.0005(14)
C5 0.0624(19) 0.0495(17) 0.0474(17) -0.0130(13) 0.0158(14) -0.0052(14)
C6 0.0485(15) 0.0401(14) 0.0423(14) -0.0006(12) 0.0127(12) 0.0013(12)

loop_
_atom_type_symbol
_atom_type_description
_atom_type_scat_dispersion_real
_atom_type_scat_dispersion_imag
_atom_type_scat_source
C C 0.0033 0.0016 'International Tables Vol C Tables 4.2.6.8 and 6.1.1.4'
H H 0.0000 0.0000 'International Tables Vol C Tables 4.2.6.8 and 6.1.1.4'
N N 0.0061 0.0033 'International Tables Vol C Tables 4.2.6.8 and 6.1.1.4'
Cl Cl 0.1484 0.1585 'International Tables Vol C Tables 4.2.6.8 and 6.1.1.4'
O O 0.0106 0.0060 'International Tables Vol C Tables 4.2.6.8 and 6.1.1.4'
F F 0.0171 0.0103 'International Tables Vol C Tables 4.2.6.8 and 6.1.1.4'
Mo Mo -1.6832 0.6857 'International Tables Vol C Tables 4.2.6.8 and 6.1.1.4'

loop_
_geom_angle_atom_site_label_1
_geom_angle_atom_site_label_2
_geom_angle_atom_site_label_3
_geom_angle
_geom_angle_site_symmetry_1
_geom_angle_site_symmetry_3
Mo1 Mo1 O2 92.61(5) 7_666 7_666
Mo1 Mo1 O1 91.34(5) 7_666 .
O2 Mo1 O1 176.03(6) 7_666 .
Mo1 Mo1 N2 92.65(6) 7_666 .
O2 Mo1 N2 90.66(7) 7_666 .
O1 Mo1 N2 88.70(7) . .
Mo1 Mo1 N1 92.79(6) 7_666 .
O2 Mo1 N1 87.51(7) 7_666 .
O1 Mo1 N1 92.76(7) . .
N2 Mo1 N1 174.33(7) . .
C10 N1 C11 118.7(2) . .
C10 N1 Mo1 116.86(17) . .
C11 N1 Mo1 124.27(16) . .
C10 N2 C21 118.9(2) 7_666 .
C10 N2 Mo1 117.77(17) 7_666 .
C21 N2 Mo1 122.92(16) . .
C14 O3 C17 117.7(3) . .
C24 O4 C27 117.1(3) . .
C7 O1 Mo1 116.35(15) . .
C7 O2 Mo1 115.75(15) . 7_666
N2 C10 N1 119.8(2) 7_666 .
O1 C7 O2 123.9(2) . .
O1 C7 C1 118.5(2) . .
O2 C7 C1 117.5(2) . .
C16 C11 C12 118.2(2) . .
C16 C11 N1 123.6(2) . .
C12 C11 N1 118.2(2) . .
C13 C12 C11 120.9(3) . .
C12 C13 C14 120.5(3) . .
O3 C14 C13 115.7(3) . .
O3 C14 C15 124.6(3) . .
C13 C14 C15 119.7(3) . .
C14 C15 C16 119.2(3) . .
C11 C16 C15 121.4(3) . .
C22 C21 C26 118.5(2) . .
C22 C21 N2 119.4(2) . .
C26 C21 N2 122.0(2) . .
C21 C22 C23 121.2(3) . .
C24 C23 C22 119.9(3) . .
O4 C24 C23 125.4(3) . .
O4 C24 C25 115.1(3) . .
C23 C24 C25 119.4(3) . .
C24 C25 C26 120.5(3) . .
C25 C26 C21 120.4(3) . .
C2 C1 C6 116.5(2) . .
C2 C1 C7 121.7(2) . .
C6 C1 C7 121.9(2) . .
F1 C2 C3 117.4(3) . .
F1 C2 C1 120.3(2) . .
C3 C2 C1 122.3(3) . .
F2 C3 C2 120.5(3) . .
F2 C3 C4 119.8(3) . .
C2 C3 C4 119.6(3) . .
F3 C4 C5 120.0(3) . .
F3 C4 C3 120.0(3) . .
C5 C4 C3 120.1(3) . .
F4 C5 C4 120.2(3) . .
F4 C5 C6 120.3(3) . .
C4 C5 C6 119.5(3) . .
F5 C6 C5 118.0(3) . .
F5 C6 C1 119.9(2) . .
C5 C6 C1 122.1(3) . .
Cl4 Cl3 C2S 102.2(16) . .
Cl3 C2S Cl3 112.2(12) 2_656 .
Cl3 C2S Cl4 21.3(5) 2_656 2_656
Cl3 C2S Cl4 102.9(8) . 2_656
Cl3 C2S Cl4 102.9(8) 2_656 .
Cl3 C2S Cl4 21.3(5) . .
Cl4 C2S Cl4 101.1(10) 2_656 .
Cl3 Cl4 C2S 56.4(13) . .
C1S Cl1 C1S 47.4(15) 2_656 .
C1S Cl1 Cl2 79.1(11) 2_656 .
C1S Cl1 Cl2 47.8(6) . .
Cl1 C1S C1S 89.2(18) 2_656 2_656
Cl1 C1S Cl2 146.3(16) 2_656 .
C1S C1S Cl2 102.4(12) 2_656 .
Cl1 C1S Cl1 125.8(13) 2_656 .
C1S C1S Cl1 43.4(10) 2_656 .
Cl2 C1S Cl1 80.8(9) . .
C1S Cl2 Cl1 51.4(6) . .

loop_
_geom_bond_atom_site_label_1
_geom_bond_atom_site_label_2
_geom_bond_distance
_geom_bond_site_symmetry_2
Mo1 Mo1 2.0895(4) 7_666
Mo1 O2 2.1131(16) 7_666
Mo1 O1 2.1259(17) .
Mo1 N2 2.127(2) .
Mo1 N1 2.143(2) .
N1 C10 1.326(3) .
N1 C11 1.430(3) .
N2 C10 1.324(3) 7_666
N2 C21 1.428(3) .
O3 C14 1.378(3) .
O3 C17 1.407(4) .
O4 C24 1.375(3) .
O4 C27 1.424(4) .
O1 C7 1.265(3) .
O2 C7 1.268(3) .
O2 Mo1 2.1131(16) 7_666
F1 C2 1.343(3) .
F2 C3 1.338(3) .
F3 C4 1.336(3) .
F4 C5 1.344(3) .
F5 C6 1.337(3) .
C10 N2 1.324(3) 7_666
C7 C1 1.492(3) .
C11 C16 1.378(4) .
C11 C12 1.394(4) .
C12 C13 1.374(4) .
C13 C14 1.380(4) .
C14 C15 1.385(4) .
C15 C16 1.396(4) .
C21 C22 1.379(4) .
C21 C26 1.388(4) .
C22 C23 1.392(4) .
C23 C24 1.376(4) .
C24 C25 1.383(4) .
C25 C26 1.388(4) .
C1 C2 1.385(4) .
C1 C6 1.386(4) .
C2 C3 1.371(4) .
C3 C4 1.373(5) .
C4 C5 1.368(5) .
C5 C6 1.380(4) .
Cl3 Cl4 0.709(15) .
Cl3 C2S 1.623(12) .
C2S Cl3 1.623(12) 2_656
C2S Cl4 1.904(12) 2_656
C2S Cl4 1.904(12) .
Cl1 C1S 1.256(18) 2_656
Cl1 C1S 1.827(16) .
Cl1 Cl2 2.307(14) .
C1S Cl1 1.256(18) 2_656
C1S C1S 1.34(4) 2_656
C1S Cl2 1.730(17) .
